data_7022487
loop_
_publ_author_name
'Mukherjee, Sandip'
'Mukherjee, Partha Sarathi'

_publ_section_title
;
 Cu(II)-azide polynuclear complexes of Cu4 building clusters with
 Schiff-base co-ligands: synthesis, structures, magnetic behavior and DFT
 studies.
;
_journal_issue 11
_journal_name_full 'Dalton transactions (Cambridge, England : 2003)'
_journal_page_first 4019
_journal_page_last 4030
_journal_paper_doi 10.1039/c2dt32802j
_journal_volume 42
_journal_year 2013
_chemical_formula_moiety 'C9 H13 Cu2 N15'
_chemical_formula_sum 'C9 H13 Cu2 N15'
_chemical_formula_weight 458.42
_chemical_name_systematic
;
?
;
_space_group_IT_number 14
_symmetry_cell_setting monoclinic
_symmetry_space_group_name_Hall '-P 2yn'
_symmetry_space_group_name_H-M 'P 1 21/n 1'
_atom_sites_solution_hydrogens geom
_atom_sites_solution_primary direct
_atom_sites_solution_secondary difmap
_audit_creation_method SHELXL-97
_cell_angle_alpha 90.00
_cell_angle_beta 103.475(2)
_cell_angle_gamma 90.00
_cell_formula_units_Z 4
_cell_length_a 6.4645(11)
_cell_length_b 20.057(3)
_cell_length_c 12.863(2)
_cell_measurement_reflns_used 3248
_cell_measurement_temperature 293(2)
_cell_measurement_theta_max 26.21
_cell_measurement_theta_min 1.92
_cell_volume 1621.9(4)
_computing_cell_refinement 'Bruker SMART'
_computing_data_collection 'Bruker SMART'
_computing_data_reduction 'Bruker SAINT'
_computing_molecular_graphics 'ORTEP-3 for Windows (Farrugia, 1999)'
_computing_publication_material WinGX
_computing_structure_refinement 'SHELXL97 (Sheldrick, 2008)'
_computing_structure_solution 'SHELXS97 (Sheldrick, 2008)'
_diffrn_ambient_temperature 293(2)
_diffrn_measured_fraction_theta_full 0.999
_diffrn_measured_fraction_theta_max 0.999
_diffrn_measurement_device_type 'CCD area detector'
_diffrn_measurement_method 'phi and omega scans'
_diffrn_radiation_monochromator graphite
_diffrn_radiation_source 'fine-focus sealed tube'
_diffrn_radiation_type MoK\a
_diffrn_radiation_wavelength 0.71073
_diffrn_reflns_av_R_equivalents 0.0677
_diffrn_reflns_av_sigmaI/netI 0.0524
_diffrn_reflns_limit_h_max 8
_diffrn_reflns_limit_h_min -8
_diffrn_reflns_limit_k_max 24
_diffrn_reflns_limit_k_min -24
_diffrn_reflns_limit_l_max 15
_diffrn_reflns_limit_l_min -15
_diffrn_reflns_number 15956
_diffrn_reflns_theta_full 26.21
_diffrn_reflns_theta_max 26.21
_diffrn_reflns_theta_min 1.92
_exptl_absorpt_coefficient_mu 2.655
_exptl_absorpt_correction_T_max 0.5245
_exptl_absorpt_correction_T_min 0.4429
_exptl_absorpt_correction_type empirical
_exptl_absorpt_process_details SADABS
_exptl_crystal_colour black
_exptl_crystal_density_diffrn 1.877
_exptl_crystal_density_method 'not measured'
_exptl_crystal_description rectangular
_exptl_crystal_F_000 920
_exptl_crystal_size_max 0.56
_exptl_crystal_size_mid 0.26
_exptl_crystal_size_min 0.24
_refine_diff_density_max 0.539
_refine_diff_density_min -0.484
_refine_diff_density_rms 0.093
_refine_ls_extinction_method none
_refine_ls_goodness_of_fit_ref 1.030
_refine_ls_hydrogen_treatment constr
_refine_ls_matrix_type full
_refine_ls_number_parameters 235
_refine_ls_number_reflns 3248
_refine_ls_number_restraints 0
_refine_ls_restrained_S_all 1.030
_refine_ls_R_factor_all 0.0722
_refine_ls_R_factor_gt 0.0479
_refine_ls_shift/su_max 0.000
_refine_ls_shift/su_mean 0.000
_refine_ls_structure_factor_coef Fsqd
_refine_ls_weighting_details 'calc w=1/[\s^2^(Fo^2^)+(0.0405P)^2^+1.9467P] where P=(Fo^2^+2Fc^2^)/3'
_refine_ls_weighting_scheme calc
_refine_ls_wR_factor_gt 0.0922
_refine_ls_wR_factor_ref 0.0998
_reflns_number_gt 2447
_reflns_number_total 3248
_reflns_threshold_expression >2\s(I)
_cod_data_source_file c2dt32802j.txt
_cod_data_source_block complex1
_cod_original_cell_volume 1621.8(5)
_cod_original_sg_symbol_H-M 'P 21/n'
_cod_database_code 7022487

loop_
_symmetry_equiv_pos_as_xyz
'x, y, z'
'-x+1/2, y+1/2, -z+1/2'
'-x, -y, -z'
'x-1/2, -y-1/2, z-1/2'

loop_
_atom_site_label
_atom_site_type_symbol
_atom_site_fract_x
_atom_site_fract_y
_atom_site_fract_z
_atom_site_U_iso_or_equiv
_atom_site_adp_type
_atom_site_occupancy
_atom_site_symmetry_multiplicity
_atom_site_calc_flag
_atom_site_refinement_flags
Cu1 Cu -0.04684(9) 0.12053(3) 0.26224(4) 0.03074(17) Uani 1 1 d .
Cu2 Cu 0.53256(8) 0.07191(3) 0.46027(4) 0.02885(16) Uani 1 1 d .
N1 N -0.0856(5) 0.02901(18) 0.1943(3) 0.0300(8) Uani 1 1 d .
N2 N -0.2024(5) 0.14455(18) 0.1181(3) 0.0299(8) Uani 1 1 d .
N3 N -0.0572(6) 0.21973(18) 0.2879(3) 0.0324(9) Uani 1 1 d .
H3 H -0.0911 0.2253 0.3521 0.039 Uiso 1 1 calc R
N4 N 0.1456(6) 0.0959(2) 0.3957(3) 0.0349(9) Uani 1 1 d .
N5 N 0.0876(7) 0.1013(3) 0.4746(4) 0.0529(13) Uani 1 1 d .
N6 N 0.0389(10) 0.1080(4) 0.5548(5) 0.118(3) Uani 1 1 d .
N7 N 0.6074(6) 0.10699(19) 0.3281(3) 0.0318(9) Uani 1 1 d .
N8 N 0.4582(6) 0.11340(18) 0.2544(3) 0.0317(9) Uani 1 1 d .
N9 N 0.3174(7) 0.1209(2) 0.1816(3) 0.0520(12) Uani 1 1 d .
N10 N 0.5069(6) -0.02228(18) 0.4105(3) 0.0347(9) Uani 1 1 d .
N11 N 0.4949(6) -0.04318(18) 0.3213(3) 0.0314(9) Uani 1 1 d .
N12 N 0.4810(7) -0.0626(2) 0.2366(3) 0.0509(12) Uani 1 1 d .
N13 N 0.5787(7) 0.1564(2) 0.5370(3) 0.0436(11) Uani 1 1 d .
N14 N 0.6559(6) 0.2019(2) 0.5026(3) 0.0382(10) Uani 1 1 d .
N15 N 0.7273(8) 0.2486(2) 0.4708(4) 0.0542(12) Uani 1 1 d .
C1 C -0.0184(7) -0.0289(2) 0.2359(4) 0.0399(12) Uani 1 1 d .
H1 H 0.0561 -0.0306 0.3070 0.048 Uiso 1 1 calc R
C2 C -0.0541(8) -0.0880(3) 0.1779(5) 0.0457(13) Uani 1 1 d .
H2 H -0.0061 -0.1284 0.2102 0.055 Uiso 1 1 calc R
C3 C -0.1601(8) -0.0860(3) 0.0730(5) 0.0475(14) Uani 1 1 d .
H3A H -0.1854 -0.1249 0.0325 0.057 Uiso 1 1 calc R
C4 C -0.2292(8) -0.0249(3) 0.0282(4) 0.0428(12) Uani 1 1 d .
H4 H -0.3005 -0.0220 -0.0434 0.051 Uiso 1 1 calc R
C5 C -0.1916(7) 0.0314(2) 0.0903(4) 0.0322(11) Uani 1 1 d .
C6 C -0.2562(7) 0.0988(2) 0.0519(4) 0.0350(11) Uani 1 1 d .
H6 H -0.3327 0.1069 -0.0177 0.042 Uiso 1 1 calc R
C7 C -0.2415(8) 0.2156(2) 0.0987(4) 0.0412(12) Uani 1 1 d .
H7A H -0.3794 0.2226 0.0506 0.049 Uiso 1 1 calc R
H7B H -0.1332 0.2348 0.0668 0.049 Uiso 1 1 calc R
C8 C -0.2348(8) 0.2474(2) 0.2054(4) 0.0421(12) Uani 1 1 d .
H8A H -0.2168 0.2952 0.2002 0.051 Uiso 1 1 calc R
H8B H -0.3681 0.2394 0.2256 0.051 Uiso 1 1 calc R
C9 C 0.1445(8) 0.2547(3) 0.2937(4) 0.0514(14) Uani 1 1 d .
H9A H 0.2539 0.2349 0.3484 0.077 Uiso 1 1 calc R
H9B H 0.1288 0.3008 0.3104 0.077 Uiso 1 1 calc R
H9C H 0.1827 0.2514 0.2261 0.077 Uiso 1 1 calc R

loop_
_atom_site_aniso_label
_atom_site_aniso_U_11
_atom_site_aniso_U_22
_atom_site_aniso_U_33
_atom_site_aniso_U_23
_atom_site_aniso_U_13
_atom_site_aniso_U_12
Cu1 0.0320(3) 0.0288(3) 0.0279(3) 0.0015(2) -0.0003(2) 0.0002(2)
Cu2 0.0351(3) 0.0270(3) 0.0261(3) 0.0009(2) 0.0105(2) 0.0011(2)
N1 0.028(2) 0.032(2) 0.032(2) 0.0020(17) 0.0103(16) -0.0018(17)
N2 0.0240(19) 0.035(2) 0.029(2) 0.0048(18) 0.0026(16) -0.0035(17)
N3 0.035(2) 0.027(2) 0.035(2) 0.0021(17) 0.0083(17) -0.0027(17)
N4 0.028(2) 0.051(3) 0.025(2) 0.0067(18) 0.0066(17) 0.0026(18)
N5 0.033(2) 0.082(4) 0.046(3) 0.029(3) 0.013(2) 0.019(2)
N6 0.091(5) 0.213(8) 0.063(4) 0.064(5) 0.042(4) 0.086(5)
N7 0.029(2) 0.038(2) 0.028(2) 0.0021(17) 0.0069(17) -0.0035(18)
N8 0.035(2) 0.031(2) 0.033(2) -0.0025(18) 0.0165(19) -0.0054(18)
N9 0.041(3) 0.077(4) 0.035(2) 0.008(2) 0.003(2) -0.006(2)
N10 0.051(2) 0.027(2) 0.027(2) -0.0004(18) 0.0133(18) 0.0037(19)
N11 0.032(2) 0.030(2) 0.032(2) 0.0028(19) 0.0067(17) 0.0006(17)
N12 0.057(3) 0.063(3) 0.034(3) -0.010(2) 0.013(2) -0.009(2)
N13 0.057(3) 0.035(2) 0.044(3) -0.008(2) 0.023(2) -0.014(2)
N14 0.037(2) 0.036(3) 0.044(3) -0.009(2) 0.014(2) 0.001(2)
N15 0.073(3) 0.030(3) 0.067(3) -0.011(2) 0.032(3) -0.012(2)
C1 0.032(3) 0.041(3) 0.048(3) 0.004(2) 0.011(2) 0.001(2)
C2 0.041(3) 0.030(3) 0.069(4) 0.003(3) 0.020(3) 0.003(2)
C3 0.047(3) 0.040(3) 0.063(4) -0.015(3) 0.027(3) -0.014(3)
C4 0.041(3) 0.048(3) 0.041(3) -0.009(3) 0.013(2) -0.011(3)
C5 0.024(2) 0.043(3) 0.032(3) -0.005(2) 0.0120(19) -0.006(2)
C6 0.028(2) 0.047(3) 0.029(3) 0.006(2) 0.0032(19) -0.003(2)
C7 0.037(3) 0.039(3) 0.044(3) 0.011(2) 0.001(2) 0.001(2)
C8 0.039(3) 0.031(3) 0.057(3) 0.002(2) 0.012(2) 0.008(2)
C9 0.050(3) 0.043(3) 0.058(4) 0.001(3) 0.005(3) -0.013(3)

loop_
_atom_type_symbol
_atom_type_description
_atom_type_scat_dispersion_real
_atom_type_scat_dispersion_imag
_atom_type_scat_source
C C 0.0033 0.0016 'International Tables Vol C Tables 4.2.6.8 and 6.1.1.4'
H H 0.0000 0.0000 'International Tables Vol C Tables 4.2.6.8 and 6.1.1.4'
N N 0.0061 0.0033 'International Tables Vol C Tables 4.2.6.8 and 6.1.1.4'
Cu Cu 0.3201 1.2651 'International Tables Vol C Tables 4.2.6.8 and 6.1.1.4'

loop_
_geom_angle_atom_site_label_1
_geom_angle_atom_site_label_2
_geom_angle_atom_site_label_3
_geom_angle
_geom_angle_site_symmetry_3
N4 Cu1 N2 171.11(16) .
N4 Cu1 N3 98.38(16) .
N2 Cu1 N3 83.25(15) .
N4 Cu1 N1 98.10(16) .
N2 Cu1 N1 80.16(15) .
N3 Cu1 N1 163.40(14) .
N13 Cu2 N10 168.59(17) .
N13 Cu2 N7 94.93(16) .
N10 Cu2 N7 94.55(15) .
N13 Cu2 N10 92.64(16) 3_656
N10 Cu2 N10 77.15(16) 3_656
N7 Cu2 N10 169.17(15) 3_656
C1 N1 C5 118.5(4) .
C1 N1 Cu1 129.2(3) .
C5 N1 Cu1 112.2(3) .
C6 N2 C7 126.4(4) .
C6 N2 Cu1 117.9(3) .
C7 N2 Cu1 115.7(3) .
C9 N3 C8 112.9(4) .
C9 N3 Cu1 114.6(3) .
C8 N3 Cu1 107.6(3) .
N5 N4 Cu1 118.6(3) .
N6 N5 N4 176.9(7) .
N8 N7 Cu2 113.8(3) .
N9 N8 N7 177.9(5) .
N11 N10 Cu2 128.1(3) .
N11 N10 Cu2 128.6(3) 3_656
Cu2 N10 Cu2 102.85(16) 3_656
N12 N11 N10 179.1(5) .
N14 N13 Cu2 120.8(3) .
N15 N14 N13 177.0(5) .
N1 C1 C2 122.6(5) .
C3 C2 C1 119.2(5) .
C2 C3 C4 118.5(5) .
C5 C4 C3 119.4(5) .
N1 C5 C4 121.8(4) .
N1 C5 C6 113.8(4) .
C4 C5 C6 124.4(4) .
N2 C6 C5 115.9(4) .
N2 C7 C8 106.9(4) .
N3 C8 C7 110.3(4) .

loop_
_geom_bond_atom_site_label_1
_geom_bond_atom_site_label_2
_geom_bond_distance
_geom_bond_site_symmetry_2
Cu1 N4 1.934(4) .
Cu1 N2 1.952(4) .
Cu1 N3 2.021(4) .
Cu1 N1 2.023(4) .
Cu2 N13 1.949(4) .
Cu2 N10 1.989(4) .
Cu2 N7 2.001(4) .
Cu2 N10 2.004(4) 3_656
N1 C1 1.310(6) .
N1 C5 1.355(5) .
N2 C6 1.246(6) .
N2 C7 1.459(6) .
N3 C9 1.467(6) .
N3 C8 1.478(6) .
N4 N5 1.166(5) .
N5 N6 1.154(7) .
N7 N8 1.191(5) .
N8 N9 1.153(5) .
N10 N11 1.207(5) .
N10 Cu2 2.004(4) 3_656
N11 N12 1.141(5) .
N13 N14 1.175(5) .
N14 N15 1.160(5) .
C1 C2 1.390(7) .
C2 C3 1.364(7) .
C3 C4 1.384(7) .
C4 C5 1.371(6) .
C5 C6 1.467(6) .
C7 C8 1.504(7) .
